data_7112695
loop_
_publ_author_name
'Zhang, Tao'
'Cheng, Liang'
'Hameed, Shahid'
'Liu, Li'
'Wang, Dong'
'Chen, Yong-Jun'

_publ_section_title
;
 Highly enantioselective Michael addition of 2-oxindoles to vinyl selenone
 in RTILs catalyzed by a Cinchona alkaloid-based thiourea
;
_journal_coden_ASTM CHCOFS
_journal_issue 23
_journal_name_full
;
 Chemical Communications (Cambridge, United Kingdom)
;
_journal_page_first 6644
_journal_page_last 6646
_journal_paper_doi 10.1039/c1cc10880h
_journal_volume 47
_journal_year 2011
_chemical_absolute_configuration ad
_chemical_formula_sum 'C22.25 H26.5 N O5.5 Se'
_chemical_formula_weight 474.90
_space_group_IT_number 4
_symmetry_cell_setting monoclinic
_symmetry_space_group_name_Hall 'P 2yb'
_symmetry_space_group_name_H-M 'P 1 21 1'
_atom_sites_solution_hydrogens geom
_atom_sites_solution_primary direct
_atom_sites_solution_secondary difmap
_audit_creation_method SHELXL-97
_cell_angle_alpha 90.00
_cell_angle_beta 101.80(3)
_cell_angle_gamma 90.00
_cell_formula_units_Z 8
_cell_length_a 16.835(3)
_cell_length_b 13.587(3)
_cell_length_c 19.790(4)
_cell_measurement_reflns_used 12784
_cell_measurement_temperature 173(2)
_cell_measurement_theta_max 25.0218
_cell_measurement_theta_min 1.2357
_cell_volume 4431.0(16)
_computing_cell_refinement 'CrystalClear (Rigaku Inc., 2008)'
_computing_data_collection 'CrystalClear (Rigaku Inc., 2008)'
_computing_data_reduction 'CrystalClear (Rigaku Inc., 2008)'
_computing_molecular_graphics
;
Mercury: visualization and analysis of crystal structures, C. F. Macrae,
P. R. Edgington, P. McCabe, E. Pidcock, G. P. Shields, R. Taylor,
M. Towler and J. van de Streek, J. Appl. Cryst., 39, 453-457, 2006.
;
_computing_publication_material 'SHELX-97 (Sheldrick, 1997)'
_computing_structure_refinement 'SHELXL-97 (Sheldrick, 1997)'
_computing_structure_solution 'SHELXS-97 (Sheldrick, 1990)'
_diffrn_ambient_temperature 173(2)
_diffrn_detector_area_resol_mean 28.5714
_diffrn_measured_fraction_theta_full 0.999
_diffrn_measured_fraction_theta_max 0.999
_diffrn_measurement_device_type 'MM007HF + CCD (Saturn724+)'
_diffrn_measurement_method '\w scans at fixed \c = 45\%'
_diffrn_radiation_monochromator Confocal
_diffrn_radiation_source 'Rotating Anode'
_diffrn_radiation_type MoK\a
_diffrn_radiation_wavelength 0.71073
_diffrn_reflns_av_R_equivalents 0.0847
_diffrn_reflns_av_sigmaI/netI 0.0850
_diffrn_reflns_limit_h_max 20
_diffrn_reflns_limit_h_min -20
_diffrn_reflns_limit_k_max 16
_diffrn_reflns_limit_k_min -15
_diffrn_reflns_limit_l_max 23
_diffrn_reflns_limit_l_min -23
_diffrn_reflns_number 50547
_diffrn_reflns_theta_full 25.03
_diffrn_reflns_theta_max 25.03
_diffrn_reflns_theta_min 1.05
_exptl_absorpt_coefficient_mu 1.730
_exptl_absorpt_correction_T_max 0.8216
_exptl_absorpt_correction_T_min 0.7139
_exptl_absorpt_correction_type numerical
_exptl_absorpt_process_details 'CrystalClear (Rigaku Inc., 2008)'
_exptl_crystal_colour Colorless
_exptl_crystal_density_diffrn 1.424
_exptl_crystal_density_method 'not measured'
_exptl_crystal_description block
_exptl_crystal_F_000 1960
_exptl_crystal_size_max 0.23
_exptl_crystal_size_mid 0.19
_exptl_crystal_size_min 0.15
_refine_diff_density_max 0.700
_refine_diff_density_min -0.664
_refine_diff_density_rms 0.151
_refine_ls_abs_structure_details 'Flack H D (1983), Acta Cryst. A39, 876-881'
_refine_ls_abs_structure_Flack 0.014(8)
_refine_ls_extinction_method none
_refine_ls_goodness_of_fit_ref 1.109
_refine_ls_hydrogen_treatment constr
_refine_ls_matrix_type full
_refine_ls_number_parameters 1073
_refine_ls_number_reflns 15407
_refine_ls_number_restraints 1
_refine_ls_restrained_S_all 1.109
_refine_ls_R_factor_all 0.0759
_refine_ls_R_factor_gt 0.0642
_refine_ls_shift/su_max 0.059
_refine_ls_shift/su_mean 0.001
_refine_ls_structure_factor_coef Fsqd
_refine_ls_weighting_details 'calc w=1/[\s^2^(Fo^2^)+(0.0498P)^2^+4.2830P] where P=(Fo^2^+2Fc^2^)/3'
_refine_ls_weighting_scheme calc
_refine_ls_wR_factor_gt 0.1319
_refine_ls_wR_factor_ref 0.1419
_reflns_number_gt 13490
_reflns_number_total 15407
_reflns_threshold_expression >2sigma(I)
_cod_duplicate_entry 7106495
_cod_data_source_file c1cc10880h.txt
_cod_data_source_block a
_cod_depositor_comments
;
The following automatic conversions were performed:

'_exptl_absorpt_correction_type' value 'Numerical' changed to
'numerical' according to
/usr/data/users/saulius/automatic-downloads/retrospective/RSC/lib/dictionaries/cif_core.dic
dictionary named 'cif_core.dic' version 2.4.2 from 2011-04-26.

Automatic conversion script
Id: cif_fix_values 2281 2013-09-26 08:29:07Z andrius 
;
_cod_original_cell_volume 4431.1(15)
_cod_original_sg_symbol_H-M P2(1)
_cod_database_code 7112695

loop_
_symmetry_equiv_pos_as_xyz
'x, y, z'
'-x, y+1/2, -z'

loop_
_atom_site_label
_atom_site_type_symbol
_atom_site_fract_x
_atom_site_fract_y
_atom_site_fract_z
_atom_site_U_iso_or_equiv
_atom_site_adp_type
_atom_site_occupancy
_atom_site_symmetry_multiplicity
_atom_site_calc_flag
_atom_site_refinement_flags
Se1 Se 0.88862(4) -0.99155(5) 0.78377(3) 0.02965(15) Uani 1 1 d .
Se2 Se 1.11451(4) -0.49820(5) 0.73866(3) 0.03041(16) Uani 1 1 d .
Se3 Se 1.09217(4) -1.16760(6) 0.64892(4) 0.04050(19) Uani 1 1 d .
Se4 Se 0.92902(4) -0.68067(5) 0.90477(4) 0.03891(18) Uani 1 1 d .
O1 O 0.9239(3) -1.0279(3) 0.8616(2) 0.0347(11) Uani 1 1 d .
O2 O 0.8604(3) -1.0778(4) 0.7273(3) 0.0404(12) Uani 1 1 d .
O3 O 0.6406(3) -0.8140(4) 0.6910(3) 0.0448(13) Uani 1 1 d .
O4 O 0.5279(3) -0.8860(4) 0.5847(3) 0.0558(15) Uani 1 1 d .
O5 O 0.4332(3) -0.9754(5) 0.6221(3) 0.0573(16) Uani 1 1 d .
O6 O 1.1410(3) -0.5852(3) 0.7949(3) 0.0408(12) Uani 1 1 d .
O7 O 1.0782(3) -0.5330(4) 0.6606(3) 0.0421(13) Uani 1 1 d .
O8 O 1.3898(3) -0.3573(4) 0.8122(3) 0.0429(12) Uani 1 1 d .
O9 O 1.5740(3) -0.5646(5) 0.8261(3) 0.071(2) Uani 1 1 d .
O10 O 1.5247(4) -0.4429(5) 0.8785(3) 0.0708(19) Uani 1 1 d .
O11 O 1.0913(4) -1.2852(4) 0.6340(3) 0.0655(18) Uani 1 1 d .
O12 O 1.1519(4) -1.1070(6) 0.6121(3) 0.080(2) Uani 1 1 d .
O13 O 0.8185(3) -1.2774(3) 0.5838(3) 0.0390(12) Uani 1 1 d .
O14 O 0.6572(3) -1.0808(3) 0.6466(3) 0.0419(12) Uani 1 1 d .
O15 O 0.6991(3) -1.2387(3) 0.6447(3) 0.0381(12) Uani 1 1 d .
O16 O 0.8820(3) -0.6307(5) 0.9591(3) 0.0680(18) Uani 1 1 d .
O17 O 0.9292(3) -0.7999(4) 0.9057(3) 0.0509(14) Uani 1 1 d .
O18 O 1.2082(3) -0.7945(3) 0.9327(3) 0.0409(12) Uani 1 1 d .
O19 O 1.3508(3) -0.6006(3) 0.8448(3) 0.0413(12) Uani 1 1 d .
O20 O 1.3028(3) -0.7551(3) 0.8469(2) 0.0344(11) Uani 1 1 d .
N1 N 0.5449(3) -0.9350(4) 0.6972(3) 0.0321(13) Uani 1 1 d .
N2 N 1.4652(3) -0.4803(4) 0.7701(3) 0.0347(13) Uani 1 1 d .
N3 N 0.7567(3) -1.1242(4) 0.5886(3) 0.0284(12) Uani 1 1 d .
N4 N 1.2678(3) -0.6425(4) 0.9185(3) 0.0272(12) Uani 1 1 d .
C1 C 0.9677(4) -0.9125(5) 0.7520(3) 0.0297(15) Uani 1 1 d .
C2 C 1.0389(4) -0.8855(5) 0.7973(4) 0.0367(17) Uani 1 1 d .
H2A H 1.0495 -0.9060 0.8441 0.044 Uiso 1 1 calc R
C3 C 1.0931(4) -0.8286(5) 0.7720(4) 0.0400(18) Uani 1 1 d .
H3A H 1.1430 -0.8109 0.8014 0.048 Uiso 1 1 calc R
C4 C 1.0761(5) -0.7962(6) 0.7038(4) 0.049(2) Uani 1 1 d .
H4A H 1.1130 -0.7536 0.6877 0.058 Uiso 1 1 calc R
C5 C 1.0061(5) -0.8257(6) 0.6597(4) 0.0457(19) Uani 1 1 d .
H5A H 0.9961 -0.8066 0.6125 0.055 Uiso 1 1 calc R
C6 C 0.9504(4) -0.8832(5) 0.6838(4) 0.0357(16) Uani 1 1 d .
H6A H 0.9011 -0.9022 0.6541 0.043 Uiso 1 1 calc R
C7 C 0.7968(4) -0.9039(5) 0.7825(4) 0.0313(15) Uani 1 1 d .
H7A H 0.8123 -0.8498 0.8161 0.038 Uiso 1 1 calc R
H7B H 0.7789 -0.8749 0.7360 0.038 Uiso 1 1 calc R
C8 C 0.7292(4) -0.9640(5) 0.8014(3) 0.0291(15) Uani 1 1 d .
H8A H 0.7478 -0.9896 0.8489 0.035 Uiso 1 1 calc R
H8B H 0.7187 -1.0214 0.7700 0.035 Uiso 1 1 calc R
C9 C 0.6478(4) -0.9074(5) 0.7980(3) 0.0315(15) Uani 1 1 d .
C10 C 0.6593(4) -0.8168(5) 0.8435(4) 0.0411(18) Uani 1 1 d .
H10A H 0.6071 -0.7831 0.8399 0.062 Uiso 1 1 calc R
H10B H 0.6981 -0.7723 0.8284 0.062 Uiso 1 1 calc R
H10C H 0.6802 -0.8363 0.8915 0.062 Uiso 1 1 calc R
C11 C 0.6140(4) -0.8777(5) 0.7225(4) 0.0316(15) Uani 1 1 d .
C12 C 0.5862(4) -0.9796(5) 0.8114(3) 0.0309(15) Uani 1 1 d .
C13 C 0.5831(4) -1.0302(5) 0.8717(4) 0.0391(17) Uani 1 1 d .
H13A H 0.6205 -1.0159 0.9134 0.047 Uiso 1 1 calc R
C14 C 0.5238(5) -1.1022(6) 0.8696(4) 0.049(2) Uani 1 1 d .
H14A H 0.5218 -1.1385 0.9103 0.058 Uiso 1 1 calc R
C15 C 0.4688(5) -1.1215(6) 0.8106(4) 0.047(2) Uani 1 1 d .
H15A H 0.4287 -1.1707 0.8108 0.057 Uiso 1 1 calc R
C16 C 0.4702(4) -1.0700(5) 0.7492(4) 0.0401(18) Uani 1 1 d .
H16A H 0.4317 -1.0838 0.7081 0.048 Uiso 1 1 calc R
C17 C 0.5285(4) -0.9994(5) 0.7502(3) 0.0290(14) Uani 1 1 d .
C18 C 0.5016(4) -0.9288(5) 0.6288(4) 0.0349(16) Uani 1 1 d .
C19 C 0.3759(4) -0.9809(8) 0.5532(4) 0.061(3) Uani 1 1 d .
C20 C 0.3092(6) -1.0441(13) 0.5709(6) 0.166(9) Uani 1 1 d .
H20A H 0.3304 -1.1100 0.5841 0.248 Uiso 1 1 calc R
H20B H 0.2645 -1.0490 0.5306 0.248 Uiso 1 1 calc R
H20C H 0.2894 -1.0144 0.6094 0.248 Uiso 1 1 calc R
C21 C 0.4187(6) -1.0316(8) 0.5017(5) 0.076(3) Uani 1 1 d .
H21A H 0.4343 -1.0985 0.5177 0.114 Uiso 1 1 calc R
H21B H 0.4673 -0.9942 0.4979 0.114 Uiso 1 1 calc R
H21C H 0.3819 -1.0347 0.4565 0.114 Uiso 1 1 calc R
C22 C 0.3478(6) -0.8784(9) 0.5301(5) 0.094(4) Uani 1 1 d .
H22A H 0.3202 -0.8487 0.5641 0.140 Uiso 1 1 calc R
H22B H 0.3102 -0.8819 0.4852 0.140 Uiso 1 1 calc R
H22C H 0.3948 -0.8381 0.5258 0.140 Uiso 1 1 calc R
C23 C 1.0342(4) -0.4200(5) 0.7694(3) 0.0308(15) Uani 1 1 d .
C24 C 1.0436(5) -0.4006(5) 0.8397(4) 0.0438(19) Uani 1 1 d .
H24A H 1.0907 -0.4220 0.8714 0.053 Uiso 1 1 calc R
C25 C 0.9844(5) -0.3506(6) 0.8617(4) 0.053(2) Uani 1 1 d .
H25A H 0.9899 -0.3359 0.9094 0.064 Uiso 1 1 calc R
C26 C 0.9163(6) -0.3209(7) 0.8157(5) 0.062(3) Uani 1 1 d .
H26A H 0.8744 -0.2881 0.8324 0.074 Uiso 1 1 calc R
C27 C 0.9070(5) -0.3375(6) 0.7457(5) 0.050(2) Uani 1 1 d .
H27A H 0.8604 -0.3136 0.7146 0.060 Uiso 1 1 calc R
C28 C 0.9661(4) -0.3892(5) 0.7213(4) 0.0377(17) Uani 1 1 d .
H28A H 0.9605 -0.4032 0.6735 0.045 Uiso 1 1 calc R
C29 C 1.2092(4) -0.4148(5) 0.7387(4) 0.0331(16) Uani 1 1 d .
H29A H 1.1925 -0.3516 0.7152 0.040 Uiso 1 1 calc R
H29B H 1.2379 -0.4008 0.7866 0.040 Uiso 1 1 calc R
C30 C 1.2633(4) -0.4715(5) 0.7006(3) 0.0324(16) Uani 1 1 d .
H30A H 1.2328 -0.4845 0.6531 0.039 Uiso 1 1 calc R
H30B H 1.2759 -0.5360 0.7237 0.039 Uiso 1 1 calc R
C31 C 1.3447(4) -0.4201(5) 0.6960(3) 0.0334(16) Uani 1 1 d .
C32 C 1.3289(5) -0.3183(5) 0.6629(4) 0.0435(19) Uani 1 1 d .
H32A H 1.2933 -0.3247 0.6173 0.065 Uiso 1 1 calc R
H32B H 1.3805 -0.2886 0.6580 0.065 Uiso 1 1 calc R
H32C H 1.3028 -0.2762 0.6922 0.065 Uiso 1 1 calc R
C33 C 1.3997(4) -0.4116(5) 0.7672(4) 0.0352(16) Uani 1 1 d .
C34 C 1.5047(4) -0.6013(5) 0.6852(4) 0.0401(18) Uani 1 1 d .
H34A H 1.5505 -0.6268 0.7166 0.048 Uiso 1 1 calc R
C35 C 1.4838(5) -0.6364(6) 0.6187(4) 0.052(2) Uani 1 1 d .
H35A H 1.5150 -0.6878 0.6045 0.062 Uiso 1 1 calc R
C36 C 1.4173(5) -0.5978(7) 0.5716(4) 0.055(2) Uani 1 1 d .
H36A H 1.4045 -0.6213 0.5254 0.066 Uiso 1 1 calc R
C37 C 1.3709(4) -0.5256(6) 0.5930(4) 0.044(2) Uani 1 1 d .
H37A H 1.3251 -0.4999 0.5619 0.053 Uiso 1 1 calc R
C38 C 1.3904(3) -0.4908(5) 0.6590(3) 0.0302(14) Uani 1 1 d .
C39 C 1.4568(4) -0.5272(5) 0.7052(4) 0.0318(16) Uani 1 1 d .
C40 C 1.5271(4) -0.5000(6) 0.8276(3) 0.0373(16) Uani 1 1 d .
C41 C 1.5850(6) -0.4526(8) 0.9458(4) 0.072(3) Uani 1 1 d .
C42 C 1.6685(7) -0.4431(10) 0.9359(6) 0.104(4) Uani 1 1 d .
H42A H 1.6814 -0.4987 0.9085 0.156 Uiso 1 1 calc R
H42B H 1.7058 -0.4427 0.9810 0.156 Uiso 1 1 calc R
H42C H 1.6742 -0.3814 0.9116 0.156 Uiso 1 1 calc R
C43 C 1.5690(9) -0.5499(12) 0.9759(6) 0.157(8) Uani 1 1 d .
H43A H 1.5129 -0.5520 0.9824 0.235 Uiso 1 1 calc R
H43B H 1.6062 -0.5588 1.0205 0.235 Uiso 1 1 calc R
H43C H 1.5775 -0.6028 0.9444 0.235 Uiso 1 1 calc R
C44 C 1.5584(11) -0.3701(14) 0.9858(7) 0.232(13) Uani 1 1 d .
H44A H 1.5024 -0.3816 0.9909 0.348 Uiso 1 1 calc R
H44B H 1.5612 -0.3080 0.9612 0.348 Uiso 1 1 calc R
H44C H 1.5941 -0.3666 1.0315 0.348 Uiso 1 1 calc R
C45 C 1.1258(4) -1.1453(5) 0.7471(4) 0.0322(16) Uani 1 1 d .
C46 C 1.0710(5) -1.1524(6) 0.7896(4) 0.0448(19) Uani 1 1 d .
H46A H 1.0153 -1.1648 0.7713 0.054 Uiso 1 1 calc R
C47 C 1.0990(5) -1.1412(6) 0.8594(4) 0.0468(19) Uani 1 1 d .
H47A H 1.0625 -1.1455 0.8901 0.056 Uiso 1 1 calc R
C48 C 1.1797(5) -1.1240(5) 0.8848(4) 0.0451(19) Uani 1 1 d .
H48A H 1.1987 -1.1161 0.9331 0.054 Uiso 1 1 calc R
C49 C 1.2340(5) -1.1178(6) 0.8409(4) 0.050(2) Uani 1 1 d .
H49A H 1.2901 -1.1073 0.8594 0.060 Uiso 1 1 calc R
C50 C 1.2073(4) -1.1267(5) 0.7716(4) 0.0442(19) Uani 1 1 d .
H50A H 1.2435 -1.1203 0.7409 0.053 Uiso 1 1 calc R
C51 C 0.9831(4) -1.1226(6) 0.6185(4) 0.0418(18) Uani 1 1 d .
H51A H 0.9489 -1.1471 0.6501 0.050 Uiso 1 1 calc R
H51B H 0.9818 -1.0497 0.6190 0.050 Uiso 1 1 calc R
C52 C 0.9501(4) -1.1594(6) 0.5464(3) 0.0374(16) Uani 1 1 d .
H52A H 0.9589 -1.2313 0.5450 0.045 Uiso 1 1 calc R
H52B H 0.9805 -1.1280 0.5143 0.045 Uiso 1 1 calc R
C53 C 0.8589(4) -1.1374(5) 0.5219(3) 0.0344(16) Uani 1 1 d .
C54 C 0.8297(4) -1.1774(6) 0.4473(3) 0.0400(17) Uani 1 1 d .
H54A H 0.8603 -1.1453 0.4163 0.060 Uiso 1 1 calc R
H54B H 0.7717 -1.1635 0.4317 0.060 Uiso 1 1 calc R
H54C H 0.8387 -1.2487 0.4469 0.060 Uiso 1 1 calc R
C55 C 0.8109(4) -1.1919(5) 0.5682(3) 0.0311(15) Uani 1 1 d .
C56 C 0.7726(4) -1.0276(5) 0.5664(3) 0.0282(15) Uani 1 1 d .
C57 C 0.8341(4) -1.0336(5) 0.5277(3) 0.0279(15) Uani 1 1 d .
C58 C 0.8580(4) -0.9490(5) 0.4982(4) 0.0378(17) Uani 1 1 d .
H58A H 0.8976 -0.9522 0.4703 0.045 Uiso 1 1 calc R
C59 C 0.8237(5) -0.8603(5) 0.5099(4) 0.0412(19) Uani 1 1 d .
H59A H 0.8416 -0.8015 0.4916 0.049 Uiso 1 1 calc R
C60 C 0.7640(5) -0.8559(6) 0.5476(4) 0.0437(19) Uani 1 1 d .
H60A H 0.7406 -0.7939 0.5544 0.052 Uiso 1 1 calc R
C61 C 0.7367(4) -0.9394(5) 0.5759(3) 0.0345(16) Uani 1 1 d .
H61A H 0.6945 -0.9358 0.6012 0.041 Uiso 1 1 calc R
C62 C 0.6997(4) -1.1437(5) 0.6298(3) 0.0311(15) Uani 1 1 d .
C63 C 0.6392(5) -1.2786(6) 0.6828(4) 0.047(2) Uani 1 1 d .
C64 C 0.6541(5) -1.2372(6) 0.7544(4) 0.049(2) Uani 1 1 d .
H64A H 0.7098 -1.2522 0.7781 0.074 Uiso 1 1 calc R
H64B H 0.6159 -1.2666 0.7799 0.074 Uiso 1 1 calc R
H64C H 0.6464 -1.1657 0.7521 0.074 Uiso 1 1 calc R
C65 C 0.6631(6) -1.3868(6) 0.6874(5) 0.063(3) Uani 1 1 d .
H65A H 0.7184 -1.3936 0.7146 0.094 Uiso 1 1 calc R
H65B H 0.6608 -1.4128 0.6408 0.094 Uiso 1 1 calc R
H65C H 0.6255 -1.4237 0.7097 0.094 Uiso 1 1 calc R
C66 C 0.5549(5) -1.2621(7) 0.6430(5) 0.067(3) Uani 1 1 d .
H66A H 0.5489 -1.2917 0.5971 0.100 Uiso 1 1 calc R
H66B H 0.5443 -1.1912 0.6383 0.100 Uiso 1 1 calc R
H66C H 0.5161 -1.2924 0.6676 0.100 Uiso 1 1 calc R
C67 C 0.8772(4) -0.6428(6) 0.8141(4) 0.046(2) Uani 1 1 d .
C68 C 0.9172(5) -0.6502(6) 0.7600(4) 0.050(2) Uani 1 1 d .
H68A H 0.9732 -0.6666 0.7680 0.060 Uiso 1 1 calc R
C69 C 0.8730(7) -0.6329(6) 0.6926(5) 0.074(3) Uani 1 1 d .
H69A H 0.8997 -0.6377 0.6548 0.088 Uiso 1 1 calc R
C70 C 0.7941(8) -0.6099(7) 0.6811(7) 0.088(4) Uani 1 1 d .
H70A H 0.7649 -0.5994 0.6352 0.105 Uiso 1 1 calc R
C71 C 0.7559(6) -0.6017(7) 0.7346(7) 0.087(4) Uani 1 1 d .
H71A H 0.6999 -0.5852 0.7255 0.105 Uiso 1 1 calc R
C72 C 0.7960(5) -0.6165(6) 0.8027(6) 0.071(3) Uani 1 1 d .
H72A H 0.7687 -0.6090 0.8399 0.085 Uiso 1 1 calc R
C73 C 1.0406(4) -0.6340(6) 0.9199(4) 0.0438(19) Uani 1 1 d .
H73A H 1.0662 -0.6562 0.8817 0.053 Uiso 1 1 calc R
H73B H 1.0416 -0.5611 0.9210 0.053 Uiso 1 1 calc R
C74 C 1.0863(4) -0.6737(6) 0.9867(3) 0.0356(15) Uani 1 1 d .
H74A H 1.0775 -0.7457 0.9881 0.043 Uiso 1 1 calc R
H74B H 1.0651 -0.6436 1.0250 0.043 Uiso 1 1 calc R
C75 C 1.1783(4) -0.6528(5) 0.9971(3) 0.0351(16) Uani 1 1 d .
C76 C 1.2195(4) -0.6879(5) 1.0705(3) 0.0398(17) Uani 1 1 d .
H76A H 1.2780 -0.6755 1.0781 0.060 Uiso 1 1 calc R
H76B H 1.2099 -0.7586 1.0748 0.060 Uiso 1 1 calc R
H76C H 1.1966 -0.6519 1.1049 0.060 Uiso 1 1 calc R
C77 C 1.2176(4) -0.7095(5) 0.9453(3) 0.0303(15) Uani 1 1 d .
C78 C 1.2910(4) -0.4573(5) 0.9268(3) 0.0313(15) Uani 1 1 d .
H78A H 1.3311 -0.4563 0.8993 0.038 Uiso 1 1 calc R
C79 C 1.2651(4) -0.3718(5) 0.9527(4) 0.0379(17) Uani 1 1 d .
H79A H 1.2876 -0.3108 0.9425 0.046 Uiso 1 1 calc R
C80 C 1.2066(4) -0.3721(5) 0.9938(3) 0.0372(17) Uani 1 1 d .
H80A H 1.1887 -0.3118 1.0098 0.045 Uiso 1 1 calc R
C81 C 1.1750(4) -0.4603(5) 1.0108(4) 0.0368(17) Uani 1 1 d .
H81A H 1.1355 -0.4614 1.0389 0.044 Uiso 1 1 calc R
C82 C 1.2021(4) -0.5482(5) 0.9861(3) 0.0293(15) Uani 1 1 d .
C83 C 1.2563(4) -0.5455(5) 0.9423(3) 0.0302(15) Uani 1 1 d .
C84 C 1.3126(4) -0.6623(5) 0.8663(3) 0.0307(14) Uani 1 1 d .
C85 C 1.3458(4) -0.7937(5) 0.7932(4) 0.0382(17) Uani 1 1 d .
C86 C 1.3192(5) -0.9003(5) 0.7891(5) 0.056(2) Uani 1 1 d .
H86A H 1.3388 -0.9322 0.8338 0.084 Uiso 1 1 calc R
H86B H 1.3417 -0.9341 0.7535 0.084 Uiso 1 1 calc R
H86C H 1.2598 -0.9037 0.7774 0.084 Uiso 1 1 calc R
C87 C 1.4358(5) -0.7854(6) 0.8179(5) 0.053(2) Uani 1 1 d .
H87A H 1.4516 -0.7158 0.8203 0.080 Uiso 1 1 calc R
H87B H 1.4634 -0.8199 0.7858 0.080 Uiso 1 1 calc R
H87C H 1.4514 -0.8150 0.8639 0.080 Uiso 1 1 calc R
C88 C 1.3173(5) -0.7422(6) 0.7256(4) 0.0444(18) Uani 1 1 d .
H88A H 1.3356 -0.6737 0.7296 0.067 Uiso 1 1 calc R
H88B H 1.2579 -0.7441 0.7134 0.067 Uiso 1 1 calc R
H88C H 1.3397 -0.7754 0.6897 0.067 Uiso 1 1 calc R
O1A O 0.9530(6) -0.4410(6) 1.0078(4) 0.119(3) Uani 1 1 d .
H1' H 0.9508 -0.5027 1.0090 0.143 Uiso 1 1 d R
H1 H 0.9975 -0.4276 0.9970 0.143 Uiso 1 1 d R
O2A O 1.0893(7) -0.9750(10) 0.4709(7) 0.209(7) Uani 1 1 d .
H2 H 1.0846 -0.9487 0.5083 0.251 Uiso 1 1 d R
C1A C 1.1119(8) -1.0806(9) 0.4696(6) 0.106(5) Uani 1 1 d .
H1A1 H 1.1600 -1.0873 0.4493 0.160 Uiso 1 1 calc R
H1A2 H 1.0667 -1.1175 0.4418 0.160 Uiso 1 1 calc R
H1A3 H 1.1237 -1.1065 0.5168 0.160 Uiso 1 1 calc R

loop_
_atom_site_aniso_label
_atom_site_aniso_U_11
_atom_site_aniso_U_22
_atom_site_aniso_U_33
_atom_site_aniso_U_23
_atom_site_aniso_U_13
_atom_site_aniso_U_12
Se1 0.0258(3) 0.0329(4) 0.0303(3) 0.0026(3) 0.0058(3) 0.0002(3)
Se2 0.0255(3) 0.0297(4) 0.0363(4) -0.0006(3) 0.0071(3) 0.0004(3)
Se3 0.0299(4) 0.0565(5) 0.0368(4) 0.0122(4) 0.0107(3) 0.0108(4)
Se4 0.0334(4) 0.0394(4) 0.0465(4) -0.0050(3) 0.0143(3) -0.0084(3)
O1 0.035(3) 0.040(3) 0.027(3) 0.0023(19) 0.002(2) 0.005(2)
O2 0.035(3) 0.042(3) 0.044(3) -0.004(2) 0.008(2) -0.009(2)
O3 0.040(3) 0.048(3) 0.044(3) 0.013(2) 0.003(2) -0.002(2)
O4 0.053(3) 0.072(4) 0.039(3) 0.011(3) 0.002(3) -0.014(3)
O5 0.032(3) 0.099(5) 0.039(3) 0.005(3) 0.002(2) -0.011(3)
O6 0.037(3) 0.034(3) 0.051(3) 0.006(2) 0.008(2) -0.001(2)
O7 0.037(3) 0.049(3) 0.039(3) -0.009(2) 0.004(2) 0.002(2)
O8 0.047(3) 0.041(3) 0.041(3) -0.010(2) 0.009(2) -0.001(2)
O9 0.049(3) 0.087(5) 0.060(4) -0.025(3) -0.029(3) 0.028(3)
O10 0.077(4) 0.090(5) 0.031(3) -0.019(3) -0.022(3) 0.029(4)
O11 0.095(5) 0.057(4) 0.040(3) -0.007(3) 0.005(3) 0.040(3)
O12 0.051(4) 0.140(6) 0.051(4) 0.039(4) 0.013(3) -0.016(4)
O13 0.041(3) 0.032(3) 0.046(3) -0.002(2) 0.016(2) 0.006(2)
O14 0.043(3) 0.032(3) 0.056(3) 0.009(2) 0.023(3) 0.010(2)
O15 0.037(3) 0.029(3) 0.056(3) 0.000(2) 0.027(2) -0.001(2)
O16 0.055(4) 0.079(4) 0.079(4) -0.025(3) 0.035(3) -0.005(3)
O17 0.066(4) 0.039(3) 0.048(3) 0.003(2) 0.013(3) -0.008(3)
O18 0.054(3) 0.030(3) 0.045(3) -0.005(2) 0.024(3) -0.013(2)
O19 0.052(3) 0.030(3) 0.049(3) 0.002(2) 0.028(3) -0.003(2)
O20 0.043(3) 0.024(2) 0.041(3) -0.005(2) 0.020(2) -0.002(2)
N1 0.028(3) 0.033(3) 0.036(3) 0.001(2) 0.007(2) 0.009(2)
N2 0.028(3) 0.042(4) 0.033(3) -0.001(3) 0.004(2) 0.001(3)
N3 0.028(3) 0.032(3) 0.026(3) 0.000(2) 0.009(2) -0.001(2)
N4 0.031(3) 0.024(3) 0.030(3) 0.000(2) 0.013(2) -0.003(2)
C1 0.023(3) 0.029(4) 0.037(4) 0.005(3) 0.005(3) 0.000(3)
C2 0.029(4) 0.046(4) 0.036(4) -0.002(3) 0.010(3) 0.005(3)
C3 0.033(4) 0.045(5) 0.042(5) -0.005(4) 0.006(3) -0.006(3)
C4 0.051(5) 0.050(5) 0.047(5) -0.004(4) 0.016(4) -0.022(4)
C5 0.049(5) 0.055(5) 0.035(4) 0.002(4) 0.012(4) -0.005(4)
C6 0.028(4) 0.039(4) 0.040(4) -0.002(3) 0.008(3) -0.002(3)
C7 0.030(4) 0.024(4) 0.039(4) 0.005(3) 0.004(3) -0.002(3)
C8 0.026(3) 0.031(4) 0.030(4) -0.003(3) 0.005(3) 0.006(3)
C9 0.029(4) 0.032(4) 0.032(4) 0.002(3) 0.004(3) 0.006(3)
C10 0.038(4) 0.034(4) 0.046(5) -0.010(3) -0.004(3) 0.001(3)
C11 0.026(3) 0.034(4) 0.035(4) -0.002(3) 0.007(3) 0.006(3)
C12 0.027(3) 0.032(4) 0.036(4) -0.006(3) 0.012(3) 0.004(3)
C13 0.040(4) 0.050(5) 0.028(4) 0.002(3) 0.008(3) 0.008(3)
C14 0.045(5) 0.052(5) 0.055(5) 0.015(4) 0.022(4) 0.008(4)
C15 0.042(5) 0.039(5) 0.067(6) 0.009(4) 0.026(4) 0.002(4)
C16 0.035(4) 0.032(4) 0.056(5) -0.004(3) 0.015(4) 0.005(3)
C17 0.028(3) 0.021(3) 0.040(4) 0.000(3) 0.013(3) 0.006(3)
C18 0.020(3) 0.043(4) 0.041(4) -0.005(3) 0.004(3) 0.008(3)
C19 0.030(4) 0.109(8) 0.037(4) 0.017(5) -0.008(3) -0.016(5)
C20 0.051(6) 0.34(2) 0.088(9) 0.055(12) -0.027(6) -0.096(10)
C21 0.069(6) 0.100(8) 0.047(6) -0.013(5) -0.014(5) 0.009(6)
C22 0.072(7) 0.135(10) 0.063(7) -0.027(7) -0.012(5) 0.059(7)
C23 0.034(4) 0.027(4) 0.032(4) -0.003(3) 0.010(3) 0.006(3)
C24 0.056(5) 0.042(4) 0.033(4) 0.012(3) 0.007(4) 0.006(4)
C25 0.077(6) 0.051(5) 0.039(5) -0.002(4) 0.032(4) 0.020(5)
C26 0.062(6) 0.064(6) 0.073(7) 0.017(5) 0.045(5) 0.020(5)
C27 0.041(5) 0.055(5) 0.058(6) 0.020(4) 0.018(4) 0.021(4)
C28 0.029(4) 0.042(4) 0.042(4) 0.004(3) 0.006(3) 0.005(3)
C29 0.030(4) 0.026(4) 0.041(4) -0.002(3) 0.001(3) -0.002(3)
C30 0.034(4) 0.028(4) 0.035(4) -0.001(3) 0.006(3) -0.005(3)
C31 0.025(3) 0.046(4) 0.027(4) 0.003(3) 0.000(3) -0.004(3)
C32 0.043(4) 0.036(4) 0.053(5) 0.016(4) 0.012(4) 0.004(3)
C33 0.030(4) 0.041(4) 0.033(4) 0.002(3) 0.004(3) -0.012(3)
C34 0.038(4) 0.041(4) 0.045(5) 0.000(3) 0.017(4) -0.004(3)
C35 0.043(5) 0.060(6) 0.056(5) -0.014(4) 0.016(4) 0.000(4)
C36 0.049(5) 0.077(6) 0.040(5) -0.015(4) 0.011(4) -0.009(5)
C37 0.033(4) 0.072(6) 0.029(4) -0.008(3) 0.011(3) -0.007(4)
C38 0.020(3) 0.043(4) 0.028(3) 0.003(3) 0.006(2) -0.005(3)
C39 0.028(4) 0.032(4) 0.036(4) -0.004(3) 0.008(3) -0.008(3)
C40 0.038(4) 0.037(4) 0.036(4) 0.004(4) 0.006(3) -0.010(4)
C41 0.075(7) 0.103(8) 0.024(5) -0.017(4) -0.023(4) 0.018(6)
C42 0.087(9) 0.132(11) 0.076(8) -0.006(7) -0.023(7) -0.035(8)
C43 0.181(15) 0.218(17) 0.051(7) 0.079(9) -0.024(8) -0.093(13)
C44 0.27(2) 0.29(2) 0.080(10) -0.116(13) -0.092(12) 0.19(2)
C45 0.030(4) 0.026(4) 0.040(4) 0.007(3) 0.005(3) 0.002(3)
C46 0.041(4) 0.055(5) 0.039(4) 0.008(4) 0.011(3) 0.006(4)
C47 0.045(4) 0.050(5) 0.044(5) 0.005(4) 0.008(4) 0.000(4)
C48 0.057(5) 0.034(4) 0.042(5) 0.005(3) 0.004(4) 0.004(4)
C49 0.042(5) 0.049(5) 0.057(5) -0.006(4) 0.002(4) -0.013(4)
C50 0.040(4) 0.048(5) 0.047(5) -0.004(4) 0.014(4) -0.016(4)
C51 0.037(4) 0.044(5) 0.044(5) 0.000(3) 0.009(3) 0.004(3)
C52 0.032(4) 0.045(4) 0.039(4) 0.003(3) 0.017(3) 0.010(3)
C53 0.030(4) 0.044(4) 0.032(4) 0.001(3) 0.013(3) -0.007(3)
C54 0.048(4) 0.043(4) 0.031(4) -0.010(3) 0.015(3) 0.004(4)
C55 0.026(3) 0.033(4) 0.032(4) -0.005(3) 0.002(3) 0.000(3)
C56 0.024(3) 0.030(4) 0.029(4) 0.003(3) 0.002(3) -0.003(3)
C57 0.026(3) 0.032(4) 0.024(3) 0.001(3) 0.002(3) 0.002(3)
C58 0.038(4) 0.043(4) 0.032(4) 0.012(3) 0.008(3) -0.006(3)
C59 0.049(5) 0.029(4) 0.040(4) 0.008(3) -0.003(4) -0.004(4)
C60 0.045(5) 0.036(4) 0.047(5) 0.003(3) 0.002(4) 0.001(4)
C61 0.033(4) 0.037(4) 0.031(4) -0.004(3) 0.001(3) -0.005(3)
C62 0.031(4) 0.031(4) 0.032(4) 0.001(3) 0.006(3) 0.001(3)
C63 0.045(5) 0.051(5) 0.057(5) -0.013(4) 0.035(4) -0.008(4)
C64 0.053(5) 0.038(4) 0.064(6) 0.013(4) 0.028(4) 0.011(4)
C65 0.076(6) 0.033(5) 0.094(7) 0.002(4) 0.051(6) -0.009(4)
C66 0.031(4) 0.079(7) 0.088(7) -0.004(5) 0.009(4) -0.008(4)
C67 0.030(4) 0.037(5) 0.067(6) 0.002(4) 0.001(4) -0.002(3)
C68 0.040(4) 0.045(5) 0.058(5) -0.001(4) -0.007(4) 0.007(4)
C69 0.107(9) 0.050(6) 0.048(6) -0.002(4) -0.018(5) 0.017(5)
C70 0.089(9) 0.046(6) 0.101(9) 0.014(6) -0.045(7) -0.012(6)
C71 0.034(5) 0.060(7) 0.146(11) 0.052(7) -0.034(6) -0.004(5)
C72 0.034(4) 0.038(5) 0.137(10) 0.022(5) 0.012(5) -0.002(4)
C73 0.033(4) 0.064(5) 0.035(4) 0.004(3) 0.007(3) -0.012(4)
C74 0.037(4) 0.047(4) 0.028(3) -0.001(3) 0.018(3) -0.006(4)
C75 0.045(4) 0.031(4) 0.033(4) 0.003(3) 0.017(3) -0.007(3)
C76 0.055(4) 0.035(4) 0.030(4) -0.001(3) 0.008(3) -0.013(4)
C77 0.031(4) 0.031(4) 0.026(4) 0.006(3) 0.000(3) -0.002(3)
C78 0.033(4) 0.029(4) 0.033(4) 0.003(3) 0.009(3) -0.008(3)
C79 0.042(4) 0.031(4) 0.040(4) -0.004(3) 0.008(3) -0.003(3)
C80 0.049(5) 0.031(4) 0.030(4) -0.003(3) 0.006(3) 0.007(3)
C81 0.025(3) 0.055(5) 0.029(4) 0.002(3) 0.003(3) 0.002(3)
C82 0.029(4) 0.033(4) 0.025(4) 0.002(3) 0.003(3) 0.001(3)
C83 0.033(4) 0.039(4) 0.018(3) 0.002(3) 0.002(3) 0.004(3)
C84 0.030(3) 0.034(4) 0.028(3) -0.003(3) 0.005(3) 0.004(3)
C85 0.036(4) 0.035(4) 0.047(5) -0.011(3) 0.015(3) 0.011(3)
C86 0.060(6) 0.031(4) 0.084(7) -0.005(4) 0.030(5) 0.006(4)
C87 0.042(5) 0.047(5) 0.072(6) -0.005(4) 0.015(4) 0.016(4)
C88 0.049(5) 0.048(5) 0.035(4) -0.006(3) 0.007(3) 0.005(4)
O1A 0.170(9) 0.086(6) 0.106(7) -0.009(5) 0.043(6) -0.022(6)
O2A 0.153(10) 0.185(13) 0.253(15) 0.133(11) -0.040(9) -0.071(9)
C1A 0.164(13) 0.108(10) 0.060(7) -0.018(7) 0.053(8) -0.064(9)

loop_
_atom_type_symbol
_atom_type_description
_atom_type_scat_dispersion_real
_atom_type_scat_dispersion_imag
_atom_type_scat_source
C C 0.0033 0.0016 'International Tables Vol C Tables 4.2.6.8 and 6.1.1.4'
H H 0.0000 0.0000 'International Tables Vol C Tables 4.2.6.8 and 6.1.1.4'
O O 0.0106 0.0060 'International Tables Vol C Tables 4.2.6.8 and 6.1.1.4'
Se Se -0.0929 2.2259 'International Tables Vol C Tables 4.2.6.8 and 6.1.1.4'
N N 0.0061 0.0033 'International Tables Vol C Tables 4.2.6.8 and 6.1.1.4'

loop_
_geom_angle_atom_site_label_1
_geom_angle_atom_site_label_2
_geom_angle_atom_site_label_3
_geom_angle
O1 Se1 O2 115.9(2)
O1 Se1 C1 109.9(3)
O2 Se1 C1 107.7(3)
O1 Se1 C7 109.7(3)
O2 Se1 C7 108.2(3)
C1 Se1 C7 104.9(3)
O7 Se2 O6 116.2(3)
O7 Se2 C23 108.3(3)
O6 Se2 C23 107.4(3)
O7 Se2 C29 108.7(3)
O6 Se2 C29 108.2(3)
C23 Se2 C29 107.9(3)
O12 Se3 O11 114.2(4)
O12 Se3 C51 110.3(3)
O11 Se3 C51 106.6(3)
O12 Se3 C45 107.3(3)
O11 Se3 C45 109.1(3)
C51 Se3 C45 109.3(3)
O16 Se4 O17 114.5(3)
O16 Se4 C67 108.9(3)
O17 Se4 C67 106.3(3)
O16 Se4 C73 110.6(3)
O17 Se4 C73 108.9(3)
C67 Se4 C73 107.4(3)
C18 O5 C19 120.6(6)
C40 O10 C41 121.3(6)
C62 O15 C63 120.5(5)
C84 O20 C85 119.4(5)
C18 N1 C11 122.7(6)
C18 N1 C17 127.0(6)
C11 N1 C17 110.3(5)
C40 N2 C39 124.6(6)
C40 N2 C33 126.5(6)
C39 N2 C33 108.9(5)
C62 N3 C55 127.0(6)
C62 N3 C56 123.0(5)
C55 N3 C56 109.7(5)
C77 N4 C84 126.5(5)
C77 N4 C83 109.8(5)
C84 N4 C83 122.8(5)
C6 C1 C2 122.4(6)
C6 C1 Se1 117.5(5)
C2 C1 Se1 120.1(5)
C3 C2 C1 117.7(7)
C3 C2 H2A 121.1
C1 C2 H2A 121.1
C2 C3 C4 120.9(7)
C2 C3 H3A 119.5
C4 C3 H3A 119.5
C5 C4 C3 120.2(7)
C5 C4 H4A 119.9
C3 C4 H4A 119.9
C4 C5 C6 120.0(7)
C4 C5 H5A 120.0
C6 C5 H5A 120.0
C5 C6 C1 118.7(7)
C5 C6 H6A 120.6
C1 C6 H6A 120.6
C8 C7 Se1 107.6(4)
C8 C7 H7A 110.2
Se1 C7 H7A 110.2
C8 C7 H7B 110.2
Se1 C7 H7B 110.2
H7A C7 H7B 108.5
C7 C8 C9 115.0(5)
C7 C8 H8A 108.5
C9 C8 H8A 108.5
C7 C8 H8B 108.5
C9 C8 H8B 108.5
H8A C8 H8B 107.5
C12 C9 C10 116.1(6)
C12 C9 C11 102.3(5)
C10 C9 C11 109.9(6)
C12 C9 C8 107.7(5)
C10 C9 C8 111.7(5)
C11 C9 C8 108.6(5)
C9 C10 H10A 109.5
C9 C10 H10B 109.5
H10A C10 H10B 109.5
C9 C10 H10C 109.5
H10A C10 H10C 109.5
H10B C10 H10C 109.5
O3 C11 N1 125.6(6)
O3 C11 C9 126.0(6)
N1 C11 C9 108.4(6)
C13 C12 C17 120.1(6)
C13 C12 C9 129.0(6)
C17 C12 C9 110.8(6)
C12 C13 C14 118.4(7)
C12 C13 H13A 120.8
C14 C13 H13A 120.8
C15 C14 C13 121.3(7)
C15 C14 H14A 119.4
C13 C14 H14A 119.4
C14 C15 C16 121.1(7)
C14 C15 H15A 119.4
C16 C15 H15A 119.4
C17 C16 C15 118.4(7)
C17 C16 H16A 120.8
C15 C16 H16A 120.8
C16 C17 C12 120.7(6)
C16 C17 N1 131.3(6)
C12 C17 N1 107.9(6)
O4 C18 O5 127.7(7)
O4 C18 N1 122.1(6)
O5 C18 N1 110.1(6)
O5 C19 C20 100.9(7)
O5 C19 C22 109.4(8)
C20 C19 C22 113.2(10)
O5 C19 C21 109.0(7)
C20 C19 C21 111.9(11)
C22 C19 C21 111.9(8)
C19 C20 H20A 109.5
C19 C20 H20B 109.5
H20A C20 H20B 109.5
C19 C20 H20C 109.5
H20A C20 H20C 109.5
H20B C20 H20C 109.5
C19 C21 H21A 109.5
C19 C21 H21B 109.5
H21A C21 H21B 109.5
C19 C21 H21C 109.5
H21A C21 H21C 109.5
H21B C21 H21C 109.5
C19 C22 H22A 109.5
C19 C22 H22B 109.5
H22A C22 H22B 109.5
C19 C22 H22C 109.5
H22A C22 H22C 109.5
H22B C22 H22C 109.5
C24 C23 C28 122.3(6)
C24 C23 Se2 118.6(5)
C28 C23 Se2 118.9(5)
C25 C24 C23 118.5(7)
C25 C24 H24A 120.8
C23 C24 H24A 120.8
C24 C25 C26 120.3(8)
C24 C25 H25A 119.8
C26 C25 H25A 119.8
C25 C26 C27 121.8(8)
C25 C26 H26A 119.1
C27 C26 H26A 119.1
C26 C27 C28 119.5(8)
C26 C27 H27A 120.3
C28 C27 H27A 120.3
C27 C28 C23 117.5(7)
C27 C28 H28A 121.2
C23 C28 H28A 121.2
C30 C29 Se2 106.2(4)
C30 C29 H29A 110.5
Se2 C29 H29A 110.5
C30 C29 H29B 110.5
Se2 C29 H29B 110.5
H29A C29 H29B 108.7
C29 C30 C31 115.4(5)
C29 C30 H30A 108.4
C31 C30 H30A 108.4
C29 C30 H30B 108.4
C31 C30 H30B 108.4
H30A C30 H30B 107.5
C38 C31 C33 102.9(5)
C38 C31 C32 115.4(6)
C33 C31 C32 110.3(6)
C38 C31 C30 106.5(5)
C33 C31 C30 110.8(5)
C32 C31 C30 110.6(6)
C31 C32 H32A 109.5
C31 C32 H32B 109.5
H32A C32 H32B 109.5
C31 C32 H32C 109.5
H32A C32 H32C 109.5
H32B C32 H32C 109.5
O8 C33 N2 126.5(6)
O8 C33 C31 125.8(7)
N2 C33 C31 107.7(6)
C35 C34 C39 118.1(7)
C35 C34 H34A 120.9
C39 C34 H34A 120.9
C34 C35 C36 121.2(8)
C34 C35 H35A 119.4
C36 C35 H35A 119.4
C37 C36 C35 119.2(8)
C37 C36 H36A 120.4
C35 C36 H36A 120.4
C38 C37 C36 120.1(7)
C38 C37 H37A 119.9
C36 C37 H37A 119.9
C37 C38 C39 120.9(7)
C37 C38 C31 129.6(6)
C39 C38 C31 109.2(5)
C38 C39 C34 120.3(7)
C38 C39 N2 110.8(6)
C34 C39 N2 128.8(6)
O9 C40 O10 126.7(7)
O9 C40 N2 120.7(7)
O10 C40 N2 112.6(7)
C42 C41 C44 113.8(12)
C42 C41 C43 112.7(11)
C44 C41 C43 110.8(13)
C42 C41 O10 111.5(8)
C44 C41 O10 100.5(8)
C43 C41 O10 106.6(8)
C41 C42 H42A 109.5
C41 C42 H42B 109.5
H42A C42 H42B 109.5
C41 C42 H42C 109.5
H42A C42 H42C 109.5
H42B C42 H42C 109.5
C41 C43 H43A 109.5
C41 C43 H43B 109.5
H43A C43 H43B 109.5
C41 C43 H43C 109.5
H43A C43 H43C 109.5
H43B C43 H43C 109.5
C41 C44 H44A 109.5
C41 C44 H44B 109.5
H44A C44 H44B 109.5
C41 C44 H44C 109.5
H44A C44 H44C 109.5
H44B C44 H44C 109.5
C46 C45 C50 122.7(7)
C46 C45 Se3 120.7(5)
C50 C45 Se3 116.5(5)
C45 C46 C47 118.2(7)
C45 C46 H46A 120.9
C47 C46 H46A 120.9
C48 C47 C46 119.9(7)
C48 C47 H47A 120.1
C46 C47 H47A 120.1
C47 C48 C49 120.9(7)
C47 C48 H48A 119.6
C49 C48 H48A 119.6
C50 C49 C48 120.1(7)
C50 C49 H49A 120.0
C48 C49 H49A 120.0
C49 C50 C45 118.1(7)
C49 C50 H50A 121.0
C45 C50 H50A 121.0
C52 C51 Se3 109.6(5)
C52 C51 H51A 109.7
Se3 C51 H51A 109.7
C52 C51 H51B 109.7
Se3 C51 H51B 109.7
H51A C51 H51B 108.2
C51 C52 C53 112.6(5)
C51 C52 H52A 109.1
C53 C52 H52A 109.1
C51 C52 H52B 109.1
C53 C52 H52B 109.1
H52A C52 H52B 107.8
C57 C53 C55 102.8(5)
C57 C53 C52 116.0(6)
C55 C53 C52 109.4(5)
C57 C53 C54 111.5(6)
C55 C53 C54 107.2(5)
C52 C53 C54 109.4(5)
C53 C54 H54A 109.5
C53 C54 H54B 109.5
H54A C54 H54B 109.5
C53 C54 H54C 109.5
H54A C54 H54C 109.5
H54B C54 H54C 109.5
O13 C55 N3 126.6(6)
O13 C55 C53 125.4(6)
N3 C55 C53 108.0(6)
C61 C56 C57 121.2(6)
C61 C56 N3 130.2(6)
C57 C56 N3 108.6(5)
C58 C57 C56 119.3(6)
C58 C57 C53 130.2(6)
C56 C57 C53 110.3(6)
C59 C58 C57 119.2(6)
C59 C58 H58A 120.4
C57 C58 H58A 120.4
C60 C59 C58 120.6(7)
C60 C59 H59A 119.7
C58 C59 H59A 119.7
C59 C60 C61 121.7(7)
C59 C60 H60A 119.1
C61 C60 H60A 119.1
C56 C61 C60 117.9(7)
C56 C61 H61A 121.0
C60 C61 H61A 121.0
O14 C62 O15 126.8(6)
O14 C62 N3 122.7(6)
O15 C62 N3 110.4(6)
O15 C63 C66 110.5(7)
O15 C63 C64 110.1(6)
C66 C63 C64 113.5(7)
O15 C63 C65 100.7(6)
C66 C63 C65 112.9(7)
C64 C63 C65 108.4(7)
C63 C64 H64A 109.5
C63 C64 H64B 109.5
H64A C64 H64B 109.5
C63 C64 H64C 109.5
H64A C64 H64C 109.5
H64B C64 H64C 109.5
C63 C65 H65A 109.5
C63 C65 H65B 109.5
H65A C65 H65B 109.5
C63 C65 H65C 109.5
H65A C65 H65C 109.5
H65B C65 H65C 109.5
C63 C66 H66A 109.5
C63 C66 H66B 109.5
H66A C66 H66B 109.5
C63 C66 H66C 109.5
H66A C66 H66C 109.5
H66B C66 H66C 109.5
C68 C67 C72 120.9(8)
C68 C67 Se4 120.7(6)
C72 C67 Se4 118.1(7)
C67 C68 C69 118.4(8)
C67 C68 H68A 120.8
C69 C68 H68A 120.8
C70 C69 C68 121.0(11)
C70 C69 H69A 119.5
C68 C69 H69A 119.5
C69 C70 C71 120.0(10)
C69 C70 H70A 120.0
C71 C70 H70A 120.0
C70 C71 C72 122.2(9)
C70 C71 H71A 118.9
C72 C71 H71A 118.9
C67 C72 C71 117.5(10)
C67 C72 H72A 121.3
C71 C72 H72A 121.3
C74 C73 Se4 109.0(5)
C74 C73 H73A 109.9
Se4 C73 H73A 109.9
C74 C73 H73B 109.9
Se4 C73 H73B 109.9
H73A C73 H73B 108.3
C73 C74 C75 111.9(5)
C73 C74 H74A 109.2
C75 C74 H74A 109.2
C73 C74 H74B 109.2
C75 C74 H74B 109.2
H74A C74 H74B 107.9
C82 C75 C77 102.3(5)
C82 C75 C74 116.3(6)
C77 C75 C74 112.1(5)
C82 C75 C76 110.2(6)
C77 C75 C76 107.4(6)
C74 C75 C76 108.2(5)
C75 C76 H76A 109.5
C75 C76 H76B 109.5
H76A C76 H76B 109.5
C75 C76 H76C 109.5
H76A C76 H76C 109.5
H76B C76 H76C 109.5
O18 C77 N4 127.7(6)
O18 C77 C75 124.9(6)
N4 C77 C75 107.4(5)
C79 C78 C83 117.7(6)
C79 C78 H78A 121.2
C83 C78 H78A 121.2
C78 C79 C80 121.9(7)
C78 C79 H79A 119.0
C80 C79 H79A 119.0
C81 C80 C79 119.8(7)
C81 C80 H80A 120.1
C79 C80 H80A 120.1
C80 C81 C82 119.0(6)
C80 C81 H81A 120.5
C82 C81 H81A 120.5
C83 C82 C81 119.9(6)
C83 C82 C75 110.3(6)
C81 C82 C75 129.7(6)
C82 C83 C78 121.4(6)
C82 C83 N4 109.5(6)
C78 C83 N4 129.1(6)
O19 C84 O20 128.0(6)
O19 C84 N4 122.2(6)
O20 C84 N4 109.7(6)
O20 C85 C88 110.9(5)
O20 C85 C87 110.2(6)
C88 C85 C87 112.0(7)
O20 C85 C86 101.1(6)
C88 C85 C86 111.2(7)
C87 C85 C86 111.0(6)
C85 C86 H86A 109.5
C85 C86 H86B 109.5
H86A C86 H86B 109.5
C85 C86 H86C 109.5
H86A C86 H86C 109.5
H86B C86 H86C 109.5
C85 C87 H87A 109.5
C85 C87 H87B 109.5
H87A C87 H87B 109.5
C85 C87 H87C 109.5
H87A C87 H87C 109.5
H87B C87 H87C 109.5
C85 C88 H88A 109.5
C85 C88 H88B 109.5
H88A C88 H88B 109.5
C85 C88 H88C 109.5
H88A C88 H88C 109.5
H88B C88 H88C 109.5
H1' O1A H1 105.7
C1A O2A H2 119.8
O2A C1A H1A1 109.5
O2A C1A H1A2 109.5
H1A1 C1A H1A2 109.5
O2A C1A H1A3 109.5
H1A1 C1A H1A3 109.5
H1A2 C1A H1A3 109.5

loop_
_geom_bond_atom_site_label_1
_geom_bond_atom_site_label_2
_geom_bond_distance
Se1 O1 1.610(4)
Se1 O2 1.622(5)
Se1 C1 1.914(6)
Se1 C7 1.948(6)
Se2 O7 1.612(5)
Se2 O6 1.623(5)
Se2 C23 1.914(6)
Se2 C29 1.956(6)
Se3 O12 1.586(6)
Se3 O11 1.624(6)
Se3 C51 1.912(7)
Se3 C45 1.934(7)
Se4 O16 1.610(5)
Se4 O17 1.621(5)
Se4 C67 1.899(8)
Se4 C73 1.947(7)
O3 C11 1.205(8)
O4 C18 1.205(8)
O5 C18 1.296(8)
O5 C19 1.503(8)
O8 C33 1.194(8)
O9 C40 1.184(9)
O10 C40 1.279(9)
O10 C41 1.505(9)
O13 C55 1.203(8)
O14 C62 1.203(8)
O15 C62 1.325(8)
O15 C63 1.479(8)
O18 C77 1.185(7)
O19 C84 1.188(8)
O20 C84 1.319(8)
O20 C85 1.497(8)
N1 C18 1.403(8)
N1 C11 1.404(8)
N1 C17 1.436(8)
N2 C40 1.403(8)
N2 C39 1.415(8)
N2 C33 1.436(9)
N3 C62 1.406(8)
N3 C55 1.412(8)
N3 C56 1.427(8)
N4 C77 1.416(8)
N4 C84 1.425(8)
N4 C83 1.427(8)
C1 C6 1.380(9)
C1 C2 1.391(9)
C2 C3 1.366(10)
C2 H2A 0.9500
C3 C4 1.393(11)
C3 H3A 0.9500
C4 C5 1.375(10)
C4 H4A 0.9500
C5 C6 1.378(10)
C5 H5A 0.9500
C6 H6A 0.9500
C7 C8 1.508(9)
C7 H7A 0.9900
C7 H7B 0.9900
C8 C9 1.562(8)
C8 H8A 0.9900
C8 H8B 0.9900
C9 C12 1.490(9)
C9 C10 1.514(9)
C9 C11 1.540(9)
C10 H10A 0.9800
C10 H10B 0.9800
C10 H10C 0.9800
C12 C13 1.387(9)
C12 C17 1.414(9)
C13 C14 1.392(10)
C13 H13A 0.9500
C14 C15 1.361(11)
C14 H14A 0.9500
C15 C16 1.406(10)
C15 H15A 0.9500
C16 C17 1.369(9)
C16 H16A 0.9500
C19 C20 1.510(13)
C19 C22 1.512(14)
C19 C21 1.528(13)
C20 H20A 0.9800
C20 H20B 0.9800
C20 H20C 0.9800
C21 H21A 0.9800
C21 H21B 0.9800
C21 H21C 0.9800
C22 H22A 0.9800
C22 H22B 0.9800
C22 H22C 0.9800
C23 C24 1.392(9)
C23 C28 1.397(9)
C24 C25 1.350(10)
C24 H24A 0.9500
C25 C26 1.371(12)
C25 H25A 0.9500
C26 C27 1.379(12)
C26 H26A 0.9500
C27 C28 1.382(10)
C27 H27A 0.9500
C28 H28A 0.9500
C29 C30 1.508(9)
C29 H29A 0.9900
C29 H29B 0.9900
C30 C31 1.558(9)
C30 H30A 0.9900
C30 H30B 0.9900
C31 C38 1.511(10)
C31 C33 1.524(9)
C31 C32 1.531(9)
C32 H32A 0.9800
C32 H32B 0.9800
C32 H32C 0.9800
C34 C35 1.376(10)
C34 C39 1.397(10)
C34 H34A 0.9500
C35 C36 1.406(11)
C35 H35A 0.9500
C36 C37 1.374(11)
C36 H36A 0.9500
C37 C38 1.364(9)
C37 H37A 0.9500
C38 C39 1.384(9)
C41 C42 1.464(15)
C41 C44 1.494(15)
C41 C43 1.497(15)
C42 H42A 0.9800
C42 H42B 0.9800
C42 H42C 0.9800
C43 H43A 0.9800
C43 H43B 0.9800
C43 H43C 0.9800
C44 H44A 0.9800
C44 H44B 0.9800
C44 H44C 0.9800
C45 C46 1.372(9)
C45 C50 1.382(9)
C46 C47 1.374(10)
C46 H46A 0.9500
C47 C48 1.369(10)
C47 H47A 0.9500
C48 C49 1.386(11)
C48 H48A 0.9500
C49 C50 1.359(10)
C49 H49A 0.9500
C50 H50A 0.9500
C51 C52 1.506(9)
C51 H51A 0.9900
C51 H51B 0.9900
C52 C53 1.542(9)
C52 H52A 0.9900
C52 H52B 0.9900
C53 C57 1.482(9)
C53 C55 1.529(9)
C53 C54 1.556(9)
C54 H54A 0.9800
C54 H54B 0.9800
C54 H54C 0.9800
C56 C61 1.372(9)
C56 C57 1.410(9)
C57 C58 1.386(9)
C58 C59 1.377(10)
C58 H58A 0.9500
C59 C60 1.370(11)
C59 H59A 0.9500
C60 C61 1.386(10)
C60 H60A 0.9500
C61 H61A 0.9500
C63 C66 1.492(11)
C63 C64 1.498(11)
C63 C65 1.521(11)
C64 H64A 0.9800
C64 H64B 0.9800
C64 H64C 0.9800
C65 H65A 0.9800
C65 H65B 0.9800
C65 H65C 0.9800
C66 H66A 0.9800
C66 H66B 0.9800
C66 H66C 0.9800
C67 C68 1.380(11)
C67 C72 1.386(10)
C68 C69 1.406(11)
C68 H68A 0.9500
C69 C70 1.339(14)
C69 H69A 0.9500
C70 C71 1.351(16)
C70 H70A 0.9500
C71 C72 1.393(15)
C71 H71A 0.9500
C72 H72A 0.9500
C73 C74 1.488(9)
C73 H73A 0.9900
C73 H73B 0.9900
C74 C75 1.546(9)
C74 H74A 0.9900
C74 H74B 0.9900
C75 C82 1.504(9)
C75 C77 1.537(9)
C75 C76 1.551(9)
C76 H76A 0.9800
C76 H76B 0.9800
C76 H76C 0.9800
C78 C79 1.377(9)
C78 C83 1.394(9)
C78 H78A 0.9500
C79 C80 1.398(10)
C79 H79A 0.9500
C80 C81 1.381(10)
C80 H80A 0.9500
C81 C82 1.402(9)
C81 H81A 0.9500
C82 C83 1.382(9)
C85 C88 1.498(10)
C85 C87 1.499(10)
C85 C86 1.514(10)
C86 H86A 0.9800
C86 H86B 0.9800
C86 H86C 0.9800
C87 H87A 0.9800
C87 H87B 0.9800
C87 H87C 0.9800
C88 H88A 0.9800
C88 H88B 0.9800
C88 H88C 0.9800
O1A H1' 0.8400
O1A H1 0.8399
O2A C1A 1.486(17)
O2A H2 0.8400
C1A H1A1 0.9800
C1A H1A2 0.9800
C1A H1A3 0.9800

loop_
_geom_hbond_atom_site_label_D
_geom_hbond_atom_site_label_H
_geom_hbond_atom_site_label_A
_geom_hbond_distance_DH
_geom_hbond_distance_HA
_geom_hbond_distance_DA
_geom_hbond_angle_DHA
O1A H1' O16 0.84 2.21 2.922(10) 142.8

loop_
_geom_torsion_atom_site_label_1
_geom_torsion_atom_site_label_2
_geom_torsion_atom_site_label_3
_geom_torsion_atom_site_label_4
_geom_torsion
O1 Se1 C1 C6 173.8(5)
O2 Se1 C1 C6 46.7(6)
C7 Se1 C1 C6 -68.4(6)
O1 Se1 C1 C2 -7.1(6)
O2 Se1 C1 C2 -134.2(6)
C7 Se1 C1 C2 110.7(6)
C6 C1 C2 C3 -0.6(11)
Se1 C1 C2 C3 -179.6(5)
C1 C2 C3 C4 2.1(11)
C2 C3 C4 C5 -3.6(12)
C3 C4 C5 C6 3.5(12)
C4 C5 C6 C1 -2.0(11)
C2 C1 C6 C5 0.6(11)
Se1 C1 C6 C5 179.6(6)
O1 Se1 C7 C8 -66.7(5)
O2 Se1 C7 C8 60.6(5)
C1 Se1 C7 C8 175.4(4)
Se1 C7 C8 C9 -175.8(4)
C7 C8 C9 C12 174.5(6)
C7 C8 C9 C10 -56.8(8)
C7 C8 C9 C11 64.5(7)
C18 N1 C11 O3 4.8(10)
C17 N1 C11 O3 -176.6(6)
C18 N1 C11 C9 -177.3(5)
C17 N1 C11 C9 1.3(7)
C12 C9 C11 O3 173.5(7)
C10 C9 C11 O3 49.7(9)
C8 C9 C11 O3 -72.8(8)
C12 C9 C11 N1 -4.4(7)
C10 C9 C11 N1 -128.2(6)
C8 C9 C11 N1 109.3(6)
C10 C9 C12 C13 -58.7(9)
C11 C9 C12 C13 -178.3(7)
C8 C9 C12 C13 67.4(9)
C10 C9 C12 C17 125.6(6)
C11 C9 C12 C17 6.0(7)
C8 C9 C12 C17 -108.3(6)
C17 C12 C13 C14 2.1(10)
C9 C12 C13 C14 -173.3(7)
C12 C13 C14 C15 -1.5(11)
C13 C14 C15 C16 0.6(12)
C14 C15 C16 C17 -0.1(11)
C15 C16 C17 C12 0.6(10)
C15 C16 C17 N1 -179.4(6)
C13 C12 C17 C16 -1.7(10)
C9 C12 C17 C16 174.5(6)
C13 C12 C17 N1 178.4(6)
C9 C12 C17 N1 -5.5(7)
C18 N1 C17 C16 1.1(11)
C11 N1 C17 C16 -177.5(7)
C18 N1 C17 C12 -179.0(6)
C11 N1 C17 C12 2.5(7)
C19 O5 C18 O4 0.1(12)
C19 O5 C18 N1 -179.1(7)
C11 N1 C18 O4 12.2(10)
C17 N1 C18 O4 -166.2(7)
C11 N1 C18 O5 -168.6(6)
C17 N1 C18 O5 13.1(9)
C18 O5 C19 C20 177.8(10)
C18 O5 C19 C22 -62.7(10)
C18 O5 C19 C21 59.9(11)
O7 Se2 C23 C24 165.3(5)
O6 Se2 C23 C24 39.2(6)
C29 Se2 C23 C24 -77.3(6)
O7 Se2 C23 C28 -11.1(6)
O6 Se2 C23 C28 -137.3(5)
C29 Se2 C23 C28 106.3(6)
C28 C23 C24 C25 0.4(11)
Se2 C23 C24 C25 -176.0(6)
C23 C24 C25 C26 0.7(13)
C24 C25 C26 C27 -2.4(14)
C25 C26 C27 C28 2.9(14)
C26 C27 C28 C23 -1.7(12)
C24 C23 C28 C27 0.2(11)
Se2 C23 C28 C27 176.5(6)
O7 Se2 C29 C30 -51.3(5)
O6 Se2 C29 C30 75.7(5)
C23 Se2 C29 C30 -168.5(4)
Se2 C29 C30 C31 -178.3(4)
C29 C30 C31 C38 177.6(5)
C29 C30 C31 C33 66.4(8)
C29 C30 C31 C32 -56.3(8)
C40 N2 C33 O8 3.7(11)
C39 N2 C33 O8 -177.2(7)
C40 N2 C33 C31 -176.4(6)
C39 N2 C33 C31 2.6(7)
C38 C31 C33 O8 174.3(7)
C32 C31 C33 O8 50.7(9)
C30 C31 C33 O8 -72.1(9)
C38 C31 C33 N2 -5.5(7)
C32 C31 C33 N2 -129.1(6)
C30 C31 C33 N2 108.0(6)
C39 C34 C35 C36 1.3(11)
C34 C35 C36 C37 -2.0(13)
C35 C36 C37 C38 1.3(12)
C36 C37 C38 C39 0.0(11)
C36 C37 C38 C31 -173.4(7)
C33 C31 C38 C37 -179.4(7)
C32 C31 C38 C37 -59.2(10)
C30 C31 C38 C37 64.0(9)
C33 C31 C38 C39 6.6(7)
C32 C31 C38 C39 126.8(6)
C30 C31 C38 C39 -110.0(6)
C37 C38 C39 C34 -0.7(10)
C31 C38 C39 C34 173.9(6)
C37 C38 C39 N2 179.9(6)
C31 C38 C39 N2 -5.5(8)
C35 C34 C39 C38 0.0(10)
C35 C34 C39 N2 179.3(7)
C40 N2 C39 C38 -179.2(6)
C33 N2 C39 C38 1.8(8)
C40 N2 C39 C34 1.5(11)
C33 N2 C39 C34 -177.6(7)
C41 O10 C40 O9 0.2(13)
C41 O10 C40 N2 179.0(8)
C39 N2 C40 O9 -5.8(11)
C33 N2 C40 O9 173.1(7)
C39 N2 C40 O10 175.3(6)
C33 N2 C40 O10 -5.8(10)
C40 O10 C41 C42 57.4(12)
C40 O10 C41 C44 178.4(12)
C40 O10 C41 C43 -66.0(12)
O12 Se3 C45 C46 153.4(6)
O11 Se3 C45 C46 -82.4(6)
C51 Se3 C45 C46 33.8(7)
O12 Se3 C45 C50 -29.5(6)
O11 Se3 C45 C50 94.7(6)
C51 Se3 C45 C50 -149.2(6)
C50 C45 C46 C47 -0.5(11)
Se3 C45 C46 C47 176.4(6)
C45 C46 C47 C48 -0.4(11)
C46 C47 C48 C49 -0.2(12)
C47 C48 C49 C50 1.5(12)
C48 C49 C50 C45 -2.2(12)
C46 C45 C50 C49 1.8(11)
Se3 C45 C50 C49 -175.3(6)
O12 Se3 C51 C52 74.7(6)
O11 Se3 C51 C52 -49.8(6)
C45 Se3 C51 C52 -167.6(5)
Se3 C51 C52 C53 172.6(5)
C51 C52 C53 C57 52.8(8)
C51 C52 C53 C55 -63.0(8)
C51 C52 C53 C54 179.9(6)
C62 N3 C55 O13 -1.6(10)
C56 N3 C55 O13 173.1(6)
C62 N3 C55 C53 178.2(6)
C56 N3 C55 C53 -7.0(7)
C57 C53 C55 O13 -172.6(6)
C52 C53 C55 O13 -48.7(9)
C54 C53 C55 O13 69.8(8)
C57 C53 C55 N3 7.6(7)
C52 C53 C55 N3 131.4(6)
C54 C53 C55 N3 -110.0(6)
C62 N3 C56 C61 -3.3(10)
C55 N3 C56 C61 -178.3(7)
C62 N3 C56 C57 178.5(5)
C55 N3 C56 C57 3.5(7)
C61 C56 C57 C58 -0.7(10)
N3 C56 C57 C58 177.7(6)
C61 C56 C57 C53 -176.7(6)
N3 C56 C57 C53 1.6(7)
C55 C53 C57 C58 179.0(7)
C52 C53 C57 C58 59.6(10)
C54 C53 C57 C58 -66.5(9)
C55 C53 C57 C56 -5.6(7)
C52 C53 C57 C56 -124.9(6)
C54 C53 C57 C56 109.0(6)
C56 C57 C58 C59 2.8(10)
C53 C57 C58 C59 177.9(7)
C57 C58 C59 C60 -2.9(11)
C58 C59 C60 C61 0.9(11)
C57 C56 C61 C60 -1.3(10)
N3 C56 C61 C60 -179.3(6)
C59 C60 C61 C56 1.2(11)
C63 O15 C62 O14 3.3(11)
C63 O15 C62 N3 -175.0(6)
C55 N3 C62 O14 177.8(6)
C56 N3 C62 O14 3.7(10)
C55 N3 C62 O15 -3.8(9)
C56 N3 C62 O15 -178.0(6)
C62 O15 C63 C66 60.9(9)
C62 O15 C63 C64 -65.3(9)
C62 O15 C63 C65 -179.6(7)
O16 Se4 C67 C68 160.9(6)
O17 Se4 C67 C68 -75.4(7)
C73 Se4 C67 C68 41.1(7)
O16 Se4 C67 C72 -25.2(7)
O17 Se4 C67 C72 98.6(7)
C73 Se4 C67 C72 -144.9(6)
C72 C67 C68 C69 -1.6(12)
Se4 C67 C68 C69 172.2(6)
C67 C68 C69 C70 -0.1(13)
C68 C69 C70 C71 0.9(15)
C69 C70 C71 C72 -0.1(17)
C68 C67 C72 C71 2.3(12)
Se4 C67 C72 C71 -171.6(6)
C70 C71 C72 C67 -1.5(15)
O16 Se4 C73 C74 68.9(6)
O17 Se4 C73 C74 -57.7(6)
C67 Se4 C73 C74 -172.5(5)
Se4 C73 C74 C75 171.4(5)
C73 C74 C75 C82 50.2(8)
C73 C74 C75 C77 -67.0(8)
C73 C74 C75 C76 174.8(6)
C84 N4 C77 O18 5.5(10)
C83 N4 C77 O18 174.9(7)
C84 N4 C77 C75 -176.5(6)
C83 N4 C77 C75 -7.1(7)
C82 C75 C77 O18 -173.3(6)
C74 C75 C77 O18 -47.9(9)
C76 C75 C77 O18 70.7(8)
C82 C75 C77 N4 8.6(7)
C74 C75 C77 N4 134.0(6)
C76 C75 C77 N4 -107.4(6)
C83 C78 C79 C80 0.5(10)
C78 C79 C80 C81 1.9(11)
C79 C80 C81 C82 -0.4(10)
C80 C81 C82 C83 -3.4(10)
C80 C81 C82 C75 179.7(6)
C77 C75 C82 C83 -7.4(7)
C74 C75 C82 C83 -129.9(6)
C76 C75 C82 C83 106.5(6)
C77 C75 C82 C81 169.7(6)
C74 C75 C82 C81 47.2(10)
C76 C75 C82 C81 -76.3(9)
C81 C82 C83 C78 6.0(10)
C75 C82 C83 C78 -176.5(6)
C81 C82 C83 N4 -173.9(6)
C75 C82 C83 N4 3.6(7)
C79 C78 C83 C82 -4.5(10)
C79 C78 C83 N4 175.4(6)
C77 N4 C83 C82 2.4(7)
C84 N4 C83 C82 172.2(5)
C77 N4 C83 C78 -177.5(6)
C84 N4 C83 C78 -7.7(10)
C85 O20 C84 O19 2.6(10)
C85 O20 C84 N4 -178.7(5)
C77 N4 C84 O19 176.9(6)
C83 N4 C84 O19 8.8(10)
C77 N4 C84 O20 -1.9(8)
C83 N4 C84 O20 -170.1(5)
C84 O20 C85 C88 -63.5(8)
C84 O20 C85 C87 61.1(8)
C84 O20 C85 C86 178.5(6)
